data_7105202
loop_
_publ_author_name
'Dechambenoit, Pierre'
'Ferlay, Sylvie'
'Kyritsakas, Nathalie'
'Hosseini, Mir Wais'

_publ_section_title
;
 Molecular tectonics: crystal engineering of mixed valence
 Fe(II)/Fe(III) solid solutions.
;
_journal_issue 6
_journal_name_full 'Chemical communications (Cambridge, England)'
_journal_page_first 868
_journal_page_last 870
_journal_paper_doi 10.1039/b919478a
_journal_volume 46
_journal_year 2010
_chemical_formula_moiety '2(C26 H44 N4), C6 Fe N6, 6(H2 O)'
_chemical_formula_sum 'C58 H100 Fe N14 O6'
_chemical_formula_weight 1145.37
_chemical_name_systematic
;
?
;
_space_group_IT_number 2
_symmetry_cell_setting triclinic
_symmetry_space_group_name_Hall '-P 1'
_symmetry_space_group_name_H-M 'P -1'
_atom_sites_solution_hydrogens geom
_atom_sites_solution_primary direct
_atom_sites_solution_secondary difmap
_audit_creation_method SHELXL-97
_cell_angle_alpha 70.187(3)
_cell_angle_beta 83.944(3)
_cell_angle_gamma 80.834(3)
_cell_formula_units_Z 2
_cell_length_a 11.1100(8)
_cell_length_b 17.7957(11)
_cell_length_c 18.0780(13)
_cell_measurement_reflns_used 1647
_cell_measurement_temperature 173(2)
_cell_measurement_theta_max 20.49
_cell_measurement_theta_min 2.36
_cell_volume 3314.6(4)
_computing_cell_refinement 'Bruker SMART'
_computing_data_collection 'Bruker SMART'
_computing_data_reduction 'Bruker SAINT'
_computing_molecular_graphics 'Bruker SHELXTL'
_computing_publication_material 'Bruker SHELXTL'
_computing_structure_refinement 'SHELXL-97 (Sheldrick, 1997)'
_computing_structure_solution 'SHELXS-97 (Sheldrick, 1990)'
_diffrn_ambient_temperature 173(2)
_diffrn_measured_fraction_theta_full 0.986
_diffrn_measured_fraction_theta_max 0.986
_diffrn_measurement_device_type 'CCD area detector'
_diffrn_measurement_method 'phi and omega scans'
_diffrn_radiation_monochromator graphite
_diffrn_radiation_source 'fine-focus sealed tube'
_diffrn_radiation_type MoK\a
_diffrn_radiation_wavelength 0.71073
_diffrn_reflns_av_R_equivalents 0.0974
_diffrn_reflns_av_sigmaI/netI 0.2298
_diffrn_reflns_limit_h_max 14
_diffrn_reflns_limit_h_min -12
_diffrn_reflns_limit_k_max 23
_diffrn_reflns_limit_k_min -15
_diffrn_reflns_limit_l_max 23
_diffrn_reflns_limit_l_min -19
_diffrn_reflns_number 30641
_diffrn_reflns_theta_full 27.68
_diffrn_reflns_theta_max 27.68
_diffrn_reflns_theta_min 2.09
_exptl_absorpt_coefficient_mu 0.283
_exptl_absorpt_correction_T_max 0.9860
_exptl_absorpt_correction_T_min 0.9777
_exptl_absorpt_correction_type multi-scan
_exptl_absorpt_process_details sadabs
_exptl_crystal_colour orange
_exptl_crystal_density_diffrn 1.148
_exptl_crystal_density_meas ?
_exptl_crystal_density_method 'not measured'
_exptl_crystal_description prism
_exptl_crystal_F_000 1240
_exptl_crystal_size_max 0.08
_exptl_crystal_size_mid 0.06
_exptl_crystal_size_min 0.05
_refine_diff_density_max 1.327
_refine_diff_density_min -1.137
_refine_diff_density_rms 0.086
_refine_ls_extinction_method none
_refine_ls_goodness_of_fit_ref 1.012
_refine_ls_hydrogen_treatment constr
_refine_ls_matrix_type full
_refine_ls_number_parameters 699
_refine_ls_number_reflns 15294
_refine_ls_number_restraints 0
_refine_ls_restrained_S_all 1.012
_refine_ls_R_factor_all 0.2242
_refine_ls_R_factor_gt 0.0839
_refine_ls_shift/su_max 0.004
_refine_ls_shift/su_mean 0.000
_refine_ls_structure_factor_coef Fsqd
_refine_ls_weighting_details 'calc w=1/[\s^2^(Fo^2^)+(0.1135P)^2^+0.0000P] where P=(Fo^2^+2Fc^2^)/3'
_refine_ls_weighting_scheme calc
_refine_ls_wR_factor_gt 0.2042
_refine_ls_wR_factor_ref 0.2613
_reflns_number_gt 6087
_reflns_number_total 15294
_reflns_threshold_expression >2sigma(I)
_cod_data_source_file b919478a.txt
_cod_data_source_block e686a
_cod_depositor_comments
;
The following automatic conversions were performed:
'_symmetry_cell_setting' value 'Triclinic' changed to 'triclinic'
according to '/home/saulius/struct/CIF-dictionaries/cif_core.dic'
dictionary named 'cif_core.dic' version 2.4.1 from 2010-06-29.

Automatic conversion script
Id: cif_fix_enum 1527 2010-12-29 10:47:43Z saulius 

The following automatic conversions were performed:

'_exptl_crystal_density_meas' value 'none' was changed to '?' - the
value is perceived as not measured.

Automatic conversion script
Id: cif_fix_values 3008 2015-01-20 13:52:24Z robertas 
;
_cod_original_sg_symbol_H-M P-1
_cod_database_code 7105202

loop_
_symmetry_equiv_pos_as_xyz
'x, y, z'
'-x, -y, -z'

loop_
_atom_site_label
_atom_site_type_symbol
_atom_site_fract_x
_atom_site_fract_y
_atom_site_fract_z
_atom_site_U_iso_or_equiv
_atom_site_adp_type
_atom_site_occupancy
_atom_site_symmetry_multiplicity
_atom_site_calc_flag
_atom_site_refinement_flags
_atom_site_disorder_assembly
_atom_site_disorder_group
C1 C 0.5281(5) 0.3144(3) 0.7008(3) 0.0268(12) Uani 1 1 d . . .
N1 N 0.5049(4) 0.2617(3) 0.6697(3) 0.0342(11) Uani 1 1 d . . .
H1 H 0.4288 0.2607 0.6610 0.041 Uiso 1 1 calc R . .
C2 C 0.6011(5) 0.2048(3) 0.6491(4) 0.0407(15) Uani 1 1 d . . .
H2A H 0.6364 0.2304 0.5954 0.049 Uiso 1 1 calc R . .
H2B H 0.5661 0.1570 0.6494 0.049 Uiso 1 1 calc R . .
C3 C 0.7022(5) 0.1786(3) 0.7083(4) 0.0396(15) Uani 1 1 d . . .
C4 C 0.7438(5) 0.2561(4) 0.7083(4) 0.0452(16) Uani 1 1 d . . .
H4A H 0.8004 0.2434 0.7510 0.054 Uiso 1 1 calc R . .
H4B H 0.7886 0.2806 0.6576 0.054 Uiso 1 1 calc R . .
N2 N 0.6401(4) 0.3140(3) 0.7198(3) 0.0344(12) Uani 1 1 d . . .
H2 H 0.6529 0.3502 0.7403 0.041 Uiso 1 1 calc R . .
C5 C 0.8140(7) 0.1312(4) 0.6761(5) 0.0791(14) Uani 1 1 d . . .
H5A H 0.8390 0.1657 0.6227 0.095 Uiso 1 1 calc R . .
H5B H 0.8828 0.1220 0.7101 0.095 Uiso 1 1 calc R . .
C6 C 0.7938(7) 0.0504(4) 0.6712(5) 0.0791(14) Uani 1 1 d . . .
H6A H 0.7265 0.0590 0.6363 0.095 Uiso 1 1 calc R . .
H6B H 0.7690 0.0152 0.7243 0.095 Uiso 1 1 calc R . .
C7 C 0.9076(7) 0.0087(4) 0.6402(5) 0.0791(14) Uani 1 1 d . . .
H7A H 0.9206 0.0361 0.5835 0.119 Uiso 1 1 calc R . .
H7B H 0.8974 -0.0476 0.6495 0.119 Uiso 1 1 calc R . .
H7C H 0.9783 0.0104 0.6674 0.119 Uiso 1 1 calc R . .
C8 C 0.6518(8) 0.1309(5) 0.7892(4) 0.0889(16) Uani 1 1 d . . .
H8A H 0.5817 0.1650 0.8053 0.107 Uiso 1 1 calc R . .
H8B H 0.6206 0.0834 0.7852 0.107 Uiso 1 1 calc R . .
C9 C 0.7418(8) 0.1024(5) 0.8524(4) 0.0889(16) Uani 1 1 d . . .
H9A H 0.7675 0.1495 0.8609 0.107 Uiso 1 1 calc R . .
H9B H 0.8152 0.0715 0.8354 0.107 Uiso 1 1 calc R . .
C10 C 0.6855(8) 0.0494(5) 0.9292(4) 0.0889(16) Uani 1 1 d . . .
H10A H 0.6309 0.0834 0.9548 0.133 Uiso 1 1 calc R . .
H10B H 0.7504 0.0182 0.9642 0.133 Uiso 1 1 calc R . .
H10C H 0.6389 0.0125 0.9180 0.133 Uiso 1 1 calc R . .
C11 C 0.4289(5) 0.3737(3) 0.7159(3) 0.0257(12) Uani 1 1 d . . .
C12 C 0.4300(4) 0.4016(3) 0.7791(3) 0.0267(12) Uani 1 1 d . . .
H12 H 0.4958 0.3825 0.8131 0.032 Uiso 1 1 calc R . .
C13 C 0.3348(5) 0.4572(3) 0.7924(3) 0.0272(12) Uani 1 1 d . . .
H13 H 0.3366 0.4769 0.8350 0.033 Uiso 1 1 calc R . .
C14 C 0.2367(4) 0.4844(3) 0.7436(3) 0.0238(12) Uani 1 1 d . . .
C15 C 0.2390(5) 0.4577(3) 0.6793(3) 0.0262(12) Uani 1 1 d . . .
H15 H 0.1745 0.4777 0.6443 0.031 Uiso 1 1 calc R . .
C16 C 0.3323(4) 0.4032(3) 0.6660(3) 0.0275(12) Uani 1 1 d . . .
H16 H 0.3316 0.3852 0.6223 0.033 Uiso 1 1 calc R . .
C17 C 0.1316(4) 0.5401(3) 0.7589(3) 0.0247(12) Uani 1 1 d . . .
N3 N 0.1442(4) 0.5939(3) 0.7923(2) 0.0299(11) Uani 1 1 d . . .
H3 H 0.2179 0.5976 0.8032 0.036 Uiso 1 1 calc R . .
C18 C 0.0414(5) 0.6474(3) 0.8117(3) 0.0336(14) Uani 1 1 d . . .
H18A H 0.0704 0.6973 0.8111 0.040 Uiso 1 1 calc R . .
H18B H 0.0073 0.6208 0.8655 0.040 Uiso 1 1 calc R . .
C19 C -0.0589(5) 0.6689(3) 0.7534(3) 0.0279(12) Uani 1 1 d . . .
C20 C -0.0877(5) 0.5894(3) 0.7499(3) 0.0347(14) Uani 1 1 d . . .
H20A H -0.1328 0.5618 0.7994 0.042 Uiso 1 1 calc R . .
H20B H -0.1412 0.6005 0.7060 0.042 Uiso 1 1 calc R . .
N4 N 0.0227(4) 0.5361(2) 0.7388(2) 0.0274(10) Uani 1 1 d . . .
H4 H 0.0158 0.4993 0.7175 0.033 Uiso 1 1 calc R . .
C21 C -0.1733(5) 0.7093(3) 0.7873(3) 0.0362(14) Uani 1 1 d . . .
H21A H -0.2404 0.7198 0.7517 0.043 Uiso 1 1 calc R . .
H21B H -0.1983 0.6712 0.8388 0.043 Uiso 1 1 calc R . .
C22 C -0.1578(6) 0.7888(4) 0.7989(4) 0.0491(17) Uani 1 1 d . . .
H22A H -0.0933 0.7786 0.8363 0.059 Uiso 1 1 calc R . .
H22B H -0.1314 0.8271 0.7480 0.059 Uiso 1 1 calc R . .
C23 C -0.2739(7) 0.8253(4) 0.8297(4) 0.069(2) Uani 1 1 d . . .
H23A H -0.3367 0.8381 0.7915 0.103 Uiso 1 1 calc R . .
H23B H -0.2605 0.8747 0.8383 0.103 Uiso 1 1 calc R . .
H23C H -0.3010 0.7870 0.8797 0.103 Uiso 1 1 calc R . .
C24 C -0.0126(5) 0.7216(3) 0.6731(3) 0.0304(13) Uani 1 1 d . . .
H24A H 0.0219 0.7664 0.6805 0.037 Uiso 1 1 calc R . .
H24B H 0.0550 0.6890 0.6529 0.037 Uiso 1 1 calc R . .
C25 C -0.1058(6) 0.7572(4) 0.6108(3) 0.0468(16) Uani 1 1 d . . .
H25A H -0.1763 0.7877 0.6311 0.056 Uiso 1 1 calc R . .
H25B H -0.1359 0.7132 0.5992 0.056 Uiso 1 1 calc R . .
C26 C -0.0509(7) 0.8130(4) 0.5356(4) 0.066(2) Uani 1 1 d . . .
H26A H -0.0267 0.8588 0.5462 0.099 Uiso 1 1 calc R . .
H26B H -0.1115 0.8327 0.4954 0.099 Uiso 1 1 calc R . .
H26C H 0.0210 0.7835 0.5167 0.099 Uiso 1 1 calc R . .
C27 C 0.0602(5) 0.3731(3) 0.9326(3) 0.0272(13) Uani 1 1 d . . .
N5 N -0.0253(4) 0.3534(3) 0.8990(2) 0.0318(11) Uani 1 1 d . . .
H5 H -0.0991 0.3805 0.8974 0.038 Uiso 1 1 calc R . .
C28 C -0.0024(5) 0.2883(3) 0.8644(3) 0.0349(14) Uani 1 1 d . . .
H28A H 0.0117 0.3118 0.8066 0.042 Uiso 1 1 calc R . .
H28B H -0.0754 0.2601 0.8747 0.042 Uiso 1 1 calc R . .
C29 C 0.1087(5) 0.2273(3) 0.8983(3) 0.0297(13) Uani 1 1 d . . .
C30 C 0.2101(5) 0.2757(3) 0.8955(3) 0.0340(14) Uani 1 1 d . . .
H30A H 0.2810 0.2388 0.9219 0.041 Uiso 1 1 calc R . .
H30B H 0.2364 0.3024 0.8399 0.041 Uiso 1 1 calc R . .
N6 N 0.1723(4) 0.3365(2) 0.9338(3) 0.0279(11) Uani 1 1 d . . .
H6 H 0.2264 0.3489 0.9584 0.033 Uiso 1 1 calc R . .
C31 C 0.0808(5) 0.1765(3) 0.9842(3) 0.0355(14) Uani 1 1 d . . .
H31A H 0.1577 0.1439 1.0059 0.043 Uiso 1 1 calc R . .
H31B H 0.0533 0.2136 1.0147 0.043 Uiso 1 1 calc R . .
C32 C -0.0150(6) 0.1199(4) 0.9976(4) 0.0541(18) Uani 1 1 d . . .
H32A H 0.0131 0.0802 0.9701 0.065 Uiso 1 1 calc R . .
H32B H -0.0924 0.1513 0.9754 0.065 Uiso 1 1 calc R . .
C33 C -0.0375(7) 0.0750(4) 1.0871(4) 0.075(2) Uani 1 1 d . . .
H33A H 0.0401 0.0470 1.1098 0.112 Uiso 1 1 calc R . .
H33B H -0.0941 0.0357 1.0944 0.112 Uiso 1 1 calc R . .
H33C H -0.0728 0.1140 1.1135 0.112 Uiso 1 1 calc R . .
C34 C 0.1464(6) 0.1781(4) 0.8427(4) 0.0445(16) Uani 1 1 d . . .
H34A H 0.0773 0.1499 0.8411 0.053 Uiso 1 1 calc R . .
H34B H 0.1614 0.2157 0.7890 0.053 Uiso 1 1 calc R . .
C35 C 0.2594(7) 0.1160(4) 0.8644(4) 0.064(2) Uani 1 1 d . . .
H35A H 0.2429 0.0752 0.9161 0.077 Uiso 1 1 calc R . .
H35B H 0.3279 0.1430 0.8694 0.077 Uiso 1 1 calc R . .
C36 C 0.2963(8) 0.0739(4) 0.8031(4) 0.077(3) Uani 1 1 d . . .
H36A H 0.2285 0.0474 0.7977 0.115 Uiso 1 1 calc R . .
H36B H 0.3678 0.0335 0.8199 0.115 Uiso 1 1 calc R . .
H36C H 0.3164 0.1137 0.7524 0.115 Uiso 1 1 calc R . .
C37 C 0.0295(5) 0.4378(3) 0.9678(3) 0.0232(12) Uani 1 1 d . . .
C38 C 0.1200(5) 0.4808(3) 0.9747(3) 0.0264(12) Uani 1 1 d . . .
H38 H 0.2021 0.4674 0.9579 0.032 Uiso 1 1 calc R . .
C39 C -0.0908(5) 0.4570(3) 0.9939(3) 0.0292(13) Uani 1 1 d . . .
H39 H -0.1526 0.4274 0.9902 0.035 Uiso 1 1 calc R . .
C40 C 0.5446(4) 0.3818(3) 0.4207(3) 0.0222(12) Uani 1 1 d . . .
N7 N 0.4515(4) 0.3665(2) 0.3918(2) 0.0247(10) Uani 1 1 d . . .
H7 H 0.3774 0.3885 0.4013 0.030 Uiso 1 1 calc R . .
C41 C 0.4683(5) 0.3133(3) 0.3437(3) 0.0322(13) Uani 1 1 d . . .
H41A H 0.4872 0.3449 0.2881 0.039 Uiso 1 1 calc R . .
H41B H 0.3916 0.2907 0.3461 0.039 Uiso 1 1 calc R . .
C42 C 0.5715(5) 0.2448(3) 0.3725(3) 0.0259(12) Uani 1 1 d . . .
C43 C 0.6838(4) 0.2851(3) 0.3746(3) 0.0273(12) Uani 1 1 d . . .
H43A H 0.7487 0.2432 0.4026 0.033 Uiso 1 1 calc R . .
H43B H 0.7158 0.3107 0.3201 0.033 Uiso 1 1 calc R . .
N8 N 0.6545(4) 0.3458(2) 0.4138(2) 0.0270(10) Uani 1 1 d . . .
H8 H 0.7141 0.3586 0.4337 0.032 Uiso 1 1 calc R . .
C44 C 0.5385(5) 0.1885(3) 0.4554(3) 0.0297(13) Uani 1 1 d . . .
H44A H 0.6121 0.1503 0.4752 0.036 Uiso 1 1 calc R . .
H44B H 0.5170 0.2214 0.4906 0.036 Uiso 1 1 calc R . .
C45 C 0.4342(6) 0.1403(4) 0.4616(4) 0.0484(17) Uani 1 1 d . . .
H45A H 0.4527 0.1087 0.4251 0.058 Uiso 1 1 calc R . .
H45B H 0.3583 0.1777 0.4458 0.058 Uiso 1 1 calc R . .
C46 C 0.4145(6) 0.0828(4) 0.5460(4) 0.062(2) Uani 1 1 d . . .
H46A H 0.4898 0.0460 0.5620 0.094 Uiso 1 1 calc R . .
H46B H 0.3484 0.0515 0.5479 0.094 Uiso 1 1 calc R . .
H46C H 0.3926 0.1141 0.5819 0.094 Uiso 1 1 calc R . .
C47 C 0.6000(5) 0.2013(3) 0.3107(3) 0.0343(14) Uani 1 1 d . . .
H47A H 0.5260 0.1790 0.3062 0.041 Uiso 1 1 calc R . .
H47B H 0.6183 0.2415 0.2590 0.041 Uiso 1 1 calc R . .
C48 C 0.7064(6) 0.1331(4) 0.3284(4) 0.0501(17) Uani 1 1 d . . .
H48A H 0.6906 0.0936 0.3810 0.060 Uiso 1 1 calc R . .
H48B H 0.7820 0.1553 0.3298 0.060 Uiso 1 1 calc R . .
C49 C 0.7248(7) 0.0904(4) 0.2668(4) 0.073(2) Uani 1 1 d . . .
H49A H 0.6490 0.0702 0.2638 0.109 Uiso 1 1 calc R . .
H49B H 0.7905 0.0452 0.2818 0.109 Uiso 1 1 calc R . .
H49C H 0.7467 0.1284 0.2154 0.109 Uiso 1 1 calc R . .
C50 C 0.5211(4) 0.4416(3) 0.4629(3) 0.0220(12) Uani 1 1 d . . .
C51 C 0.4272(4) 0.5059(3) 0.4401(3) 0.0238(12) Uani 1 1 d . . .
H51 H 0.3775 0.5101 0.3988 0.029 Uiso 1 1 calc R . .
C52 C 0.4063(4) 0.5637(3) 0.4775(3) 0.0224(11) Uani 1 1 d . . .
H52 H 0.3420 0.6069 0.4621 0.027 Uiso 1 1 calc R . .
Fe1 Fe 0.0000 0.5000 0.5000 0.0220(3) Uani 1 2 d S . .
C53 C 0.1461(5) 0.4301(3) 0.4917(3) 0.0235(12) Uani 1 1 d . . .
N9 N 0.2316(4) 0.3850(3) 0.4830(3) 0.0371(12) Uani 1 1 d . . .
C54 C -0.0853(4) 0.4215(3) 0.4826(3) 0.0243(12) Uani 1 1 d . . .
N10 N -0.1333(4) 0.3732(3) 0.4721(3) 0.0327(11) Uani 1 1 d . . .
C55 C 0.0248(4) 0.5533(3) 0.3901(3) 0.0241(12) Uani 1 1 d . . .
N11 N 0.0431(4) 0.5844(3) 0.3229(3) 0.0328(11) Uani 1 1 d . . .
Fe2 Fe 0.5000 0.5000 0.0000 0.0240(3) Uani 1 2 d S . .
C56 C 0.5742(5) 0.5905(3) -0.0012(3) 0.0251(12) Uani 1 1 d . . .
N12 N 0.6184(4) 0.6450(3) 0.0000(3) 0.0344(12) Uani 1 1 d . . .
C57 C 0.3742(5) 0.5271(3) 0.0722(3) 0.0287(13) Uani 1 1 d . . .
N13 N 0.2984(4) 0.5481(3) 0.1127(3) 0.0369(12) Uani 1 1 d . . .
C58 C 0.5934(4) 0.4304(3) 0.0869(3) 0.0259(12) Uani 1 1 d . . .
N14 N 0.6517(4) 0.3888(3) 0.1392(3) 0.0328(11) Uani 1 1 d . . .
O1 O 0.8087(5) 0.2692(3) 0.0754(4) 0.0930(18) Uani 1 1 d . . .
O2 O 0.2887(3) 0.5505(2) 0.2668(2) 0.0384(10) Uani 1 1 d . . .
O3 O 0.9588(5) 0.7404(3) 0.3632(3) 0.0904(18) Uani 1 1 d . . .
O4 O 0.2913(4) 0.2461(2) 0.6072(2) 0.0456(11) Uani 1 1 d . . .
O5 O 0.2954(6) 0.7197(3) 0.0812(4) 0.103(2) Uani 1 1 d . . .
O6 O 0.4806(6) 0.8015(4) 0.9898(6) 0.192(5) Uani 1 1 d . . .

loop_
_atom_site_aniso_label
_atom_site_aniso_U_11
_atom_site_aniso_U_22
_atom_site_aniso_U_33
_atom_site_aniso_U_23
_atom_site_aniso_U_13
_atom_site_aniso_U_12
C1 0.023(3) 0.031(3) 0.024(3) -0.007(3) -0.001(2) -0.001(2)
N1 0.027(3) 0.039(3) 0.040(3) -0.016(2) -0.006(2) -0.005(2)
C2 0.043(4) 0.038(4) 0.044(4) -0.021(3) -0.003(3) 0.001(3)
C3 0.036(3) 0.034(4) 0.050(4) -0.020(3) -0.007(3) 0.008(3)
C4 0.032(3) 0.045(4) 0.058(4) -0.023(3) -0.003(3) 0.010(3)
N2 0.026(3) 0.041(3) 0.041(3) -0.021(2) -0.004(2) 0.000(2)
C5 0.086(4) 0.055(3) 0.092(4) -0.031(3) 0.020(3) 0.004(3)
C6 0.086(4) 0.055(3) 0.092(4) -0.031(3) 0.020(3) 0.004(3)
C7 0.086(4) 0.055(3) 0.092(4) -0.031(3) 0.020(3) 0.004(3)
C8 0.112(4) 0.079(4) 0.052(3) 0.003(3) -0.017(3) 0.010(3)
C9 0.112(4) 0.079(4) 0.052(3) 0.003(3) -0.017(3) 0.010(3)
C10 0.112(4) 0.079(4) 0.052(3) 0.003(3) -0.017(3) 0.010(3)
C11 0.024(3) 0.027(3) 0.024(3) -0.005(2) 0.003(2) -0.008(2)
C12 0.018(3) 0.034(3) 0.024(3) -0.004(3) -0.002(2) -0.003(2)
C13 0.028(3) 0.030(3) 0.023(3) -0.008(2) 0.001(2) -0.005(2)
C14 0.024(3) 0.023(3) 0.022(3) -0.001(2) -0.004(2) -0.007(2)
C15 0.026(3) 0.036(3) 0.017(3) -0.006(2) -0.004(2) -0.007(2)
C16 0.024(3) 0.037(3) 0.024(3) -0.010(3) -0.005(2) -0.006(2)
C17 0.024(3) 0.029(3) 0.019(3) -0.002(2) -0.001(2) -0.007(2)
N3 0.023(2) 0.038(3) 0.030(3) -0.010(2) -0.007(2) -0.004(2)
C18 0.029(3) 0.042(4) 0.035(3) -0.021(3) -0.004(3) 0.003(3)
C19 0.027(3) 0.031(3) 0.026(3) -0.010(3) -0.007(2) 0.000(2)
C20 0.023(3) 0.035(3) 0.042(4) -0.009(3) -0.002(3) -0.001(3)
N4 0.020(2) 0.030(3) 0.035(3) -0.013(2) -0.001(2) -0.0033(19)
C21 0.036(3) 0.039(4) 0.032(3) -0.012(3) 0.002(3) 0.000(3)
C22 0.049(4) 0.042(4) 0.055(4) -0.021(3) 0.001(3) 0.006(3)
C23 0.081(6) 0.055(5) 0.061(5) -0.022(4) 0.007(4) 0.015(4)
C24 0.028(3) 0.031(3) 0.032(3) -0.010(3) -0.003(2) -0.002(2)
C25 0.048(4) 0.049(4) 0.034(4) -0.004(3) -0.004(3) 0.004(3)
C26 0.080(5) 0.061(5) 0.040(4) -0.005(4) -0.001(4) 0.013(4)
C27 0.033(3) 0.022(3) 0.022(3) -0.001(2) 0.003(2) -0.009(3)
N5 0.032(3) 0.031(3) 0.032(3) -0.006(2) -0.008(2) -0.008(2)
C28 0.053(4) 0.026(3) 0.030(3) -0.012(3) -0.003(3) -0.011(3)
C29 0.038(3) 0.022(3) 0.032(3) -0.013(3) 0.005(3) -0.008(3)
C30 0.038(3) 0.029(3) 0.038(3) -0.018(3) 0.013(3) -0.008(3)
N6 0.022(2) 0.026(3) 0.038(3) -0.014(2) -0.002(2) -0.004(2)
C31 0.038(3) 0.029(3) 0.038(4) -0.013(3) 0.003(3) -0.002(3)
C32 0.063(5) 0.039(4) 0.061(5) -0.017(4) 0.017(4) -0.019(3)
C33 0.101(6) 0.044(4) 0.063(5) -0.008(4) 0.045(5) -0.018(4)
C34 0.059(4) 0.036(4) 0.043(4) -0.020(3) 0.009(3) -0.015(3)
C35 0.083(6) 0.048(4) 0.069(5) -0.033(4) 0.015(4) -0.012(4)
C36 0.102(7) 0.052(5) 0.087(6) -0.045(5) 0.039(5) -0.019(4)
C37 0.025(3) 0.022(3) 0.024(3) -0.007(2) -0.005(2) -0.007(2)
C38 0.020(3) 0.026(3) 0.029(3) -0.003(3) 0.001(2) -0.003(2)
C39 0.028(3) 0.032(3) 0.029(3) -0.009(3) -0.006(2) -0.008(2)
C40 0.020(3) 0.024(3) 0.026(3) -0.012(2) -0.001(2) -0.004(2)
N7 0.020(2) 0.027(2) 0.031(3) -0.016(2) -0.0050(19) 0.0029(19)
C41 0.029(3) 0.036(3) 0.038(3) -0.019(3) -0.001(3) -0.007(3)
C42 0.022(3) 0.028(3) 0.032(3) -0.016(3) 0.002(2) -0.005(2)
C43 0.023(3) 0.025(3) 0.036(3) -0.016(3) 0.004(2) -0.001(2)
N8 0.017(2) 0.029(3) 0.040(3) -0.019(2) 0.000(2) -0.0033(19)
C44 0.028(3) 0.031(3) 0.031(3) -0.011(3) 0.003(2) -0.006(2)
C45 0.053(4) 0.041(4) 0.051(4) -0.009(3) 0.003(3) -0.024(3)
C46 0.067(5) 0.044(4) 0.072(5) -0.014(4) 0.029(4) -0.029(4)
C47 0.037(3) 0.037(3) 0.038(3) -0.024(3) 0.003(3) -0.005(3)
C48 0.047(4) 0.047(4) 0.069(5) -0.039(4) 0.002(3) -0.002(3)
C49 0.076(6) 0.075(5) 0.083(6) -0.056(5) -0.002(4) 0.012(4)
C50 0.018(3) 0.021(3) 0.025(3) -0.005(2) 0.002(2) -0.007(2)
C51 0.024(3) 0.025(3) 0.023(3) -0.008(2) -0.001(2) -0.007(2)
C52 0.020(3) 0.021(3) 0.025(3) -0.006(2) -0.001(2) -0.003(2)
Fe1 0.0147(5) 0.0313(7) 0.0214(6) -0.0105(5) 0.0003(4) -0.0040(5)
C53 0.021(3) 0.031(3) 0.021(3) -0.010(2) 0.004(2) -0.012(2)
N9 0.025(3) 0.045(3) 0.045(3) -0.021(3) 0.002(2) -0.005(2)
C54 0.015(3) 0.034(3) 0.023(3) -0.010(3) -0.001(2) 0.003(2)
N10 0.023(2) 0.042(3) 0.040(3) -0.023(2) 0.001(2) -0.004(2)
C55 0.014(3) 0.030(3) 0.031(3) -0.015(3) -0.002(2) -0.001(2)
N11 0.031(3) 0.040(3) 0.028(3) -0.011(2) -0.001(2) -0.008(2)
Fe2 0.0212(6) 0.0286(6) 0.0237(6) -0.0091(5) -0.0011(5) -0.0064(5)
C56 0.025(3) 0.029(3) 0.022(3) -0.009(2) 0.000(2) -0.003(2)
N12 0.033(3) 0.030(3) 0.042(3) -0.012(2) -0.006(2) -0.008(2)
C57 0.024(3) 0.040(3) 0.027(3) -0.014(3) -0.002(2) -0.011(3)
N13 0.031(3) 0.054(3) 0.033(3) -0.024(3) 0.006(2) -0.010(2)
C58 0.021(3) 0.033(3) 0.028(3) -0.014(3) 0.004(2) -0.008(2)
N14 0.027(3) 0.036(3) 0.033(3) -0.008(2) -0.004(2) -0.007(2)
O1 0.087(4) 0.080(4) 0.109(5) -0.029(4) -0.015(4) -0.001(3)
O2 0.027(2) 0.059(3) 0.036(2) -0.022(2) 0.0009(18) -0.0117(19)
O3 0.100(5) 0.080(4) 0.090(4) -0.026(3) 0.012(4) -0.026(3)
O4 0.046(3) 0.043(3) 0.055(3) -0.022(2) -0.014(2) -0.004(2)
O5 0.102(5) 0.073(4) 0.128(5) -0.026(4) -0.022(4) 0.000(3)
O6 0.098(5) 0.171(7) 0.392(13) -0.219(9) 0.153(7) -0.087(5)

loop_
_atom_type_symbol
_atom_type_description
_atom_type_scat_dispersion_real
_atom_type_scat_dispersion_imag
_atom_type_scat_source
C C 0.0033 0.0016 'International Tables Vol C Tables 4.2.6.8 and 6.1.1.4'
H H 0.0000 0.0000 'International Tables Vol C Tables 4.2.6.8 and 6.1.1.4'
N N 0.0061 0.0033 'International Tables Vol C Tables 4.2.6.8 and 6.1.1.4'
O O 0.0106 0.0060 'International Tables Vol C Tables 4.2.6.8 and 6.1.1.4'
Fe Fe 0.3463 0.8444 'International Tables Vol C Tables 4.2.6.8 and 6.1.1.4'

loop_
_geom_angle_atom_site_label_1
_geom_angle_atom_site_label_2
_geom_angle_atom_site_label_3
_geom_angle
_geom_angle_site_symmetry_1
_geom_angle_site_symmetry_3
_geom_angle_publ_flag
N1 C1 N2 120.6(5) . . ?
N1 C1 C11 120.0(4) . . ?
N2 C1 C11 119.4(5) . . ?
C1 N1 C2 122.2(4) . . ?
C1 N1 H1 118.9 . . ?
C2 N1 H1 118.9 . . ?
N1 C2 C3 110.4(4) . . ?
N1 C2 H2A 109.6 . . ?
C3 C2 H2A 109.6 . . ?
N1 C2 H2B 109.6 . . ?
C3 C2 H2B 109.6 . . ?
H2A C2 H2B 108.1 . . ?
C8 C3 C4 111.8(6) . . ?
C8 C3 C2 109.8(5) . . ?
C4 C3 C2 105.8(5) . . ?
C8 C3 C5 113.6(6) . . ?
C4 C3 C5 106.6(5) . . ?
C2 C3 C5 108.9(5) . . ?
N2 C4 C3 111.5(5) . . ?
N2 C4 H4A 109.3 . . ?
C3 C4 H4A 109.3 . . ?
N2 C4 H4B 109.3 . . ?
C3 C4 H4B 109.3 . . ?
H4A C4 H4B 108.0 . . ?
C1 N2 C4 123.1(5) . . ?
C1 N2 H2 118.4 . . ?
C4 N2 H2 118.4 . . ?
C6 C5 C3 116.0(6) . . ?
C6 C5 H5A 108.3 . . ?
C3 C5 H5A 108.3 . . ?
C6 C5 H5B 108.3 . . ?
C3 C5 H5B 108.3 . . ?
H5A C5 H5B 107.4 . . ?
C5 C6 C7 112.1(7) . . ?
C5 C6 H6A 109.2 . . ?
C7 C6 H6A 109.2 . . ?
C5 C6 H6B 109.2 . . ?
C7 C6 H6B 109.2 . . ?
H6A C6 H6B 107.9 . . ?
C6 C7 H7A 109.5 . . ?
C6 C7 H7B 109.5 . . ?
H7A C7 H7B 109.5 . . ?
C6 C7 H7C 109.5 . . ?
H7A C7 H7C 109.5 . . ?
H7B C7 H7C 109.5 . . ?
C9 C8 C3 114.8(7) . . ?
C9 C8 H8A 108.6 . . ?
C3 C8 H8A 108.6 . . ?
C9 C8 H8B 108.6 . . ?
C3 C8 H8B 108.6 . . ?
H8A C8 H8B 107.5 . . ?
C8 C9 C10 110.6(8) . . ?
C8 C9 H9A 109.5 . . ?
C10 C9 H9A 109.5 . . ?
C8 C9 H9B 109.5 . . ?
C10 C9 H9B 109.5 . . ?
H9A C9 H9B 108.1 . . ?
C9 C10 H10A 109.5 . . ?
C9 C10 H10B 109.5 . . ?
H10A C10 H10B 109.5 . . ?
C9 C10 H10C 109.5 . . ?
H10A C10 H10C 109.5 . . ?
H10B C10 H10C 109.5 . . ?
C16 C11 C12 119.1(5) . . ?
C16 C11 C1 119.8(5) . . ?
C12 C11 C1 121.1(4) . . ?
C13 C12 C11 120.0(4) . . ?
C13 C12 H12 120.0 . . ?
C11 C12 H12 120.0 . . ?
C12 C13 C14 120.4(5) . . ?
C12 C13 H13 119.8 . . ?
C14 C13 H13 119.8 . . ?
C15 C14 C13 118.8(5) . . ?
C15 C14 C17 119.8(4) . . ?
C13 C14 C17 121.4(4) . . ?
C16 C15 C14 120.9(4) . . ?
C16 C15 H15 119.5 . . ?
C14 C15 H15 119.5 . . ?
C15 C16 C11 120.8(5) . . ?
C15 C16 H16 119.6 . . ?
C11 C16 H16 119.6 . . ?
N4 C17 N3 119.4(5) . . ?
N4 C17 C14 119.1(4) . . ?
N3 C17 C14 121.5(4) . . ?
C17 N3 C18 123.0(4) . . ?
C17 N3 H3 118.5 . . ?
C18 N3 H3 118.5 . . ?
N3 C18 C19 111.5(4) . . ?
N3 C18 H18A 109.3 . . ?
C19 C18 H18A 109.3 . . ?
N3 C18 H18B 109.3 . . ?
C19 C18 H18B 109.3 . . ?
H18A C18 H18B 108.0 . . ?
C20 C19 C24 111.3(4) . . ?
C20 C19 C18 106.3(4) . . ?
C24 C19 C18 109.3(4) . . ?
C20 C19 C21 108.0(4) . . ?
C24 C19 C21 113.5(4) . . ?
C18 C19 C21 108.2(4) . . ?
N4 C20 C19 112.4(4) . . ?
N4 C20 H20A 109.1 . . ?
C19 C20 H20A 109.1 . . ?
N4 C20 H20B 109.1 . . ?
C19 C20 H20B 109.1 . . ?
H20A C20 H20B 107.9 . . ?
C17 N4 C20 123.7(4) . . ?
C17 N4 H4 118.2 . . ?
C20 N4 H4 118.2 . . ?
C22 C21 C19 114.8(5) . . ?
C22 C21 H21A 108.6 . . ?
C19 C21 H21A 108.6 . . ?
C22 C21 H21B 108.6 . . ?
C19 C21 H21B 108.6 . . ?
H21A C21 H21B 107.6 . . ?
C23 C22 C21 111.3(6) . . ?
C23 C22 H22A 109.4 . . ?
C21 C22 H22A 109.4 . . ?
C23 C22 H22B 109.4 . . ?
C21 C22 H22B 109.4 . . ?
H22A C22 H22B 108.0 . . ?
C22 C23 H23A 109.5 . . ?
C22 C23 H23B 109.5 . . ?
H23A C23 H23B 109.5 . . ?
C22 C23 H23C 109.5 . . ?
H23A C23 H23C 109.5 . . ?
H23B C23 H23C 109.5 . . ?
C25 C24 C19 116.2(4) . . ?
C25 C24 H24A 108.2 . . ?
C19 C24 H24A 108.2 . . ?
C25 C24 H24B 108.2 . . ?
C19 C24 H24B 108.2 . . ?
H24A C24 H24B 107.4 . . ?
C24 C25 C26 111.2(5) . . ?
C24 C25 H25A 109.4 . . ?
C26 C25 H25A 109.4 . . ?
C24 C25 H25B 109.4 . . ?
C26 C25 H25B 109.4 . . ?
H25A C25 H25B 108.0 . . ?
C25 C26 H26A 109.5 . . ?
C25 C26 H26B 109.5 . . ?
H26A C26 H26B 109.5 . . ?
C25 C26 H26C 109.5 . . ?
H26A C26 H26C 109.5 . . ?
H26B C26 H26C 109.5 . . ?
N6 C27 N5 120.6(5) . . ?
N6 C27 C37 119.5(4) . . ?
N5 C27 C37 119.9(5) . . ?
C27 N5 C28 123.1(5) . . ?
C27 N5 H5 118.5 . . ?
C28 N5 H5 118.5 . . ?
N5 C28 C29 111.9(4) . . ?
N5 C28 H28A 109.2 . . ?
C29 C28 H28A 109.2 . . ?
N5 C28 H28B 109.2 . . ?
C29 C28 H28B 109.2 . . ?
H28A C28 H28B 107.9 . . ?
C30 C29 C34 108.4(5) . . ?
C30 C29 C28 106.6(4) . . ?
C34 C29 C28 107.1(4) . . ?
C30 C29 C31 109.0(4) . . ?
C34 C29 C31 114.3(4) . . ?
C28 C29 C31 111.1(5) . . ?
N6 C30 C29 112.1(4) . . ?
N6 C30 H30A 109.2 . . ?
C29 C30 H30A 109.2 . . ?
N6 C30 H30B 109.2 . . ?
C29 C30 H30B 109.2 . . ?
H30A C30 H30B 107.9 . . ?
C27 N6 C30 122.0(4) . . ?
C27 N6 H6 119.0 . . ?
C30 N6 H6 119.0 . . ?
C32 C31 C29 116.2(5) . . ?
C32 C31 H31A 108.2 . . ?
C29 C31 H31A 108.2 . . ?
C32 C31 H31B 108.2 . . ?
C29 C31 H31B 108.2 . . ?
H31A C31 H31B 107.4 . . ?
C31 C32 C33 110.6(5) . . ?
C31 C32 H32A 109.5 . . ?
C33 C32 H32A 109.5 . . ?
C31 C32 H32B 109.5 . . ?
C33 C32 H32B 109.5 . . ?
H32A C32 H32B 108.1 . . ?
C32 C33 H33A 109.5 . . ?
C32 C33 H33B 109.5 . . ?
H33A C33 H33B 109.5 . . ?
C32 C33 H33C 109.5 . . ?
H33A C33 H33C 109.5 . . ?
H33B C33 H33C 109.5 . . ?
C35 C34 C29 115.3(5) . . ?
C35 C34 H34A 108.5 . . ?
C29 C34 H34A 108.5 . . ?
C35 C34 H34B 108.5 . . ?
C29 C34 H34B 108.5 . . ?
H34A C34 H34B 107.5 . . ?
C34 C35 C36 112.1(6) . . ?
C34 C35 H35A 109.2 . . ?
C36 C35 H35A 109.2 . . ?
C34 C35 H35B 109.2 . . ?
C36 C35 H35B 109.2 . . ?
H35A C35 H35B 107.9 . . ?
C35 C36 H36A 109.5 . . ?
C35 C36 H36B 109.5 . . ?
H36A C36 H36B 109.5 . . ?
C35 C36 H36C 109.5 . . ?
H36A C36 H36C 109.5 . . ?
H36B C36 H36C 109.5 . . ?
C38 C37 C39 119.5(5) . . ?
C38 C37 C27 120.3(5) . . ?
C39 C37 C27 120.2(4) . . ?
C39 C38 C37 120.4(5) 2_567 . ?
C39 C38 H38 119.8 2_567 . ?
C37 C38 H38 119.8 . . ?
C38 C39 C37 120.1(5) 2_567 . ?
C38 C39 H39 120.0 2_567 . ?
C37 C39 H39 120.0 . . ?
N8 C40 N7 121.8(4) . . ?
N8 C40 C50 120.2(4) . . ?
N7 C40 C50 117.9(4) . . ?
C40 N7 C41 121.3(4) . . ?
C40 N7 H7 119.3 . . ?
C41 N7 H7 119.3 . . ?
N7 C41 C42 111.0(4) . . ?
N7 C41 H41A 109.4 . . ?
C42 C41 H41A 109.4 . . ?
N7 C41 H41B 109.4 . . ?
C42 C41 H41B 109.4 . . ?
H41A C41 H41B 108.0 . . ?
C41 C42 C44 110.9(4) . . ?
C41 C42 C47 108.1(4) . . ?
C44 C42 C47 113.3(4) . . ?
C41 C42 C43 106.1(4) . . ?
C44 C42 C43 110.0(4) . . ?
C47 C42 C43 108.2(4) . . ?
N8 C43 C42 112.1(4) . . ?
N8 C43 H43A 109.2 . . ?
C42 C43 H43A 109.2 . . ?
N8 C43 H43B 109.2 . . ?
C42 C43 H43B 109.2 . . ?
H43A C43 H43B 107.9 . . ?
C40 N8 C43 123.2(4) . . ?
C40 N8 H8 118.4 . . ?
C43 N8 H8 118.4 . . ?
C45 C44 C42 116.0(4) . . ?
C45 C44 H44A 108.3 . . ?
C42 C44 H44A 108.3 . . ?
C45 C44 H44B 108.3 . . ?
C42 C44 H44B 108.3 . . ?
H44A C44 H44B 107.4 . . ?
C44 C45 C46 111.4(5) . . ?
C44 C45 H45A 109.4 . . ?
C46 C45 H45A 109.4 . . ?
C44 C45 H45B 109.4 . . ?
C46 C45 H45B 109.4 . . ?
H45A C45 H45B 108.0 . . ?
C45 C46 H46A 109.5 . . ?
C45 C46 H46B 109.5 . . ?
H46A C46 H46B 109.5 . . ?
C45 C46 H46C 109.5 . . ?
H46A C46 H46C 109.5 . . ?
H46B C46 H46C 109.5 . . ?
C48 C47 C42 115.0(4) . . ?
C48 C47 H47A 108.5 . . ?
C42 C47 H47A 108.5 . . ?
C48 C47 H47B 108.5 . . ?
C42 C47 H47B 108.5 . . ?
H47A C47 H47B 107.5 . . ?
C47 C48 C49 111.8(5) . . ?
C47 C48 H48A 109.3 . . ?
C49 C48 H48A 109.3 . . ?
C47 C48 H48B 109.3 . . ?
C49 C48 H48B 109.3 . . ?
H48A C48 H48B 107.9 . . ?
C48 C49 H49A 109.5 . . ?
C48 C49 H49B 109.5 . . ?
H49A C49 H49B 109.5 . . ?
C48 C49 H49C 109.5 . . ?
H49A C49 H49C 109.5 . . ?
H49B C49 H49C 109.5 . . ?
C52 C50 C51 119.6(4) 2_666 . ?
C52 C50 C40 120.8(4) 2_666 . ?
C51 C50 C40 119.6(4) . . ?
C52 C51 C50 120.2(4) . . ?
C52 C51 H51 119.9 . . ?
C50 C51 H51 119.9 . . ?
C50 C52 C51 120.2(5) 2_666 . ?
C50 C52 H52 119.9 2_666 . ?
C51 C52 H52 119.9 . . ?
C55 Fe1 C55 179.999(1) 2_566 . ?
C55 Fe1 C53 86.8(2) 2_566 2_566 ?
C55 Fe1 C53 93.2(2) . 2_566 ?
C55 Fe1 C53 93.2(2) 2_566 . ?
C55 Fe1 C53 86.8(2) . . ?
C53 Fe1 C53 180.0(3) 2_566 . ?
C55 Fe1 C54 92.1(2) 2_566 2_566 ?
C55 Fe1 C54 87.9(2) . 2_566 ?
C53 Fe1 C54 86.3(2) 2_566 2_566 ?
C53 Fe1 C54 93.7(2) . 2_566 ?
C55 Fe1 C54 87.9(2) 2_566 . ?
C55 Fe1 C54 92.1(2) . . ?
C53 Fe1 C54 93.7(2) 2_566 . ?
C53 Fe1 C54 86.3(2) . . ?
C54 Fe1 C54 180.000(2) 2_566 . ?
N9 C53 Fe1 175.0(4) . . ?
N10 C54 Fe1 178.1(4) . . ?
N11 C55 Fe1 178.0(5) . . ?
C56 Fe2 C56 180.0(3) . 2_665 ?
C56 Fe2 C58 91.0(2) . . ?
C56 Fe2 C58 89.0(2) 2_665 . ?
C56 Fe2 C58 89.0(2) . 2_665 ?
C56 Fe2 C58 91.0(2) 2_665 2_665 ?
C58 Fe2 C58 180.000(1) . 2_665 ?
C56 Fe2 C57 88.0(2) . . ?
C56 Fe2 C57 92.0(2) 2_665 . ?
C58 Fe2 C57 90.3(2) . . ?
C58 Fe2 C57 89.7(2) 2_665 . ?
C56 Fe2 C57 92.0(2) . 2_665 ?
C56 Fe2 C57 88.0(2) 2_665 2_665 ?
C58 Fe2 C57 89.7(2) . 2_665 ?
C58 Fe2 C57 90.3(2) 2_665 2_665 ?
C57 Fe2 C57 180.0 . 2_665 ?
N12 C56 Fe2 178.3(5) . . ?
N13 C57 Fe2 175.9(5) . . ?
N14 C58 Fe2 178.9(5) . . ?

loop_
_geom_bond_atom_site_label_1
_geom_bond_atom_site_label_2
_geom_bond_distance
_geom_bond_site_symmetry_2
_geom_bond_publ_flag
C1 N1 1.313(6) . ?
C1 N2 1.323(6) . ?
C1 C11 1.471(7) . ?
N1 C2 1.461(7) . ?
N1 H1 0.8800 . ?
C2 C3 1.540(7) . ?
C2 H2A 0.9900 . ?
C2 H2B 0.9900 . ?
C3 C8 1.520(10) . ?
C3 C4 1.523(8) . ?
C3 C5 1.561(9) . ?
C4 N2 1.465(7) . ?
C4 H4A 0.9900 . ?
C4 H4B 0.9900 . ?
N2 H2 0.8800 . ?
C5 C6 1.523(9) . ?
C5 H5A 0.9900 . ?
C5 H5B 0.9900 . ?
C6 C7 1.517(9) . ?
C6 H6A 0.9900 . ?
C6 H6B 0.9900 . ?
C7 H7A 0.9800 . ?
C7 H7B 0.9800 . ?
C7 H7C 0.9800 . ?
C8 C9 1.499(10) . ?
C8 H8A 0.9900 . ?
C8 H8B 0.9900 . ?
C9 C10 1.526(11) . ?
C9 H9A 0.9900 . ?
C9 H9B 0.9900 . ?
C10 H10A 0.9800 . ?
C10 H10B 0.9800 . ?
C10 H10C 0.9800 . ?
C11 C16 1.393(7) . ?
C11 C12 1.395(7) . ?
C12 C13 1.389(7) . ?
C12 H12 0.9500 . ?
C13 C14 1.395(6) . ?
C13 H13 0.9500 . ?
C14 C15 1.393(6) . ?
C14 C17 1.474(7) . ?
C15 C16 1.363(7) . ?
C15 H15 0.9500 . ?
C16 H16 0.9500 . ?
C17 N4 1.319(6) . ?
C17 N3 1.323(6) . ?
N3 C18 1.459(6) . ?
N3 H3 0.8800 . ?
C18 C19 1.528(7) . ?
C18 H18A 0.9900 . ?
C18 H18B 0.9900 . ?
C19 C20 1.521(7) . ?
C19 C24 1.525(7) . ?
C19 C21 1.534(7) . ?
C20 N4 1.467(6) . ?
C20 H20A 0.9900 . ?
C20 H20B 0.9900 . ?
N4 H4 0.8800 . ?
C21 C22 1.537(7) . ?
C21 H21A 0.9900 . ?
C21 H21B 0.9900 . ?
C22 C23 1.491(8) . ?
C22 H22A 0.9900 . ?
C22 H22B 0.9900 . ?
C23 H23A 0.9800 . ?
C23 H23B 0.9800 . ?
C23 H23C 0.9800 . ?
C24 C25 1.515(7) . ?
C24 H24A 0.9900 . ?
C24 H24B 0.9900 . ?
C25 C26 1.520(9) . ?
C25 H25A 0.9900 . ?
C25 H25B 0.9900 . ?
C26 H26A 0.9800 . ?
C26 H26B 0.9800 . ?
C26 H26C 0.9800 . ?
C27 N6 1.310(6) . ?
C27 N5 1.330(6) . ?
C27 C37 1.473(7) . ?
N5 C28 1.470(6) . ?
N5 H5 0.8800 . ?
C28 C29 1.536(7) . ?
C28 H28A 0.9900 . ?
C28 H28B 0.9900 . ?
C29 C30 1.511(7) . ?
C29 C34 1.531(7) . ?
C29 C31 1.536(7) . ?
C30 N6 1.458(6) . ?
C30 H30A 0.9900 . ?
C30 H30B 0.9900 . ?
N6 H6 0.8800 . ?
C31 C32 1.525(8) . ?
C31 H31A 0.9900 . ?
C31 H31B 0.9900 . ?
C32 C33 1.556(9) . ?
C32 H32A 0.9900 . ?
C32 H32B 0.9900 . ?
C33 H33A 0.9800 . ?
C33 H33B 0.9800 . ?
C33 H33C 0.9800 . ?
C34 C35 1.522(9) . ?
C34 H34A 0.9900 . ?
C34 H34B 0.9900 . ?
C35 C36 1.524(9) . ?
C35 H35A 0.9900 . ?
C35 H35B 0.9900 . ?
C36 H36A 0.9800 . ?
C36 H36B 0.9800 . ?
C36 H36C 0.9800 . ?
C37 C38 1.396(6) . ?
C37 C39 1.399(7) . ?
C38 C39 1.387(7) 2_567 ?
C38 H38 0.9500 . ?
C39 C38 1.387(7) 2_567 ?
C39 H39 0.9500 . ?
C40 N8 1.300(6) . ?
C40 N7 1.311(6) . ?
C40 C50 1.484(7) . ?
N7 C41 1.467(6) . ?
N7 H7 0.8800 . ?
C41 C42 1.523(7) . ?
C41 H41A 0.9900 . ?
C41 H41B 0.9900 . ?
C42 C44 1.538(7) . ?
C42 C47 1.544(7) . ?
C42 C43 1.544(7) . ?
C43 N8 1.461(6) . ?
C43 H43A 0.9900 . ?
C43 H43B 0.9900 . ?
N8 H8 0.8800 . ?
C44 C45 1.522(7) . ?
C44 H44A 0.9900 . ?
C44 H44B 0.9900 . ?
C45 C46 1.538(8) . ?
C45 H45A 0.9900 . ?
C45 H45B 0.9900 . ?
C46 H46A 0.9800 . ?
C46 H46B 0.9800 . ?
C46 H46C 0.9800 . ?
C47 C48 1.527(7) . ?
C47 H47A 0.9900 . ?
C47 H47B 0.9900 . ?
C48 C49 1.529(8) . ?
C48 H48A 0.9900 . ?
C48 H48B 0.9900 . ?
C49 H49A 0.9800 . ?
C49 H49B 0.9800 . ?
C49 H49C 0.9800 . ?
C50 C52 1.382(6) 2_666 ?
C50 C51 1.399(6) . ?
C51 C52 1.390(6) . ?
C51 H51 0.9500 . ?
C52 C50 1.382(6) 2_666 ?
C52 H52 0.9500 . ?
Fe1 C55 1.901(5) 2_566 ?
Fe1 C55 1.901(5) . ?
Fe1 C53 1.907(5) 2_566 ?
Fe1 C53 1.907(5) . ?
Fe1 C54 1.932(5) 2_566 ?
Fe1 C54 1.932(5) . ?
C53 N9 1.175(6) . ?
C54 N10 1.157(6) . ?
C55 N11 1.163(6) . ?
Fe2 C56 1.915(5) . ?
Fe2 C56 1.915(5) 2_665 ?
Fe2 C58 1.922(5) . ?
Fe2 C58 1.922(5) 2_665 ?
Fe2 C57 1.928(6) . ?
Fe2 C57 1.928(6) 2_665 ?
C56 N12 1.163(6) . ?
C57 N13 1.157(6) . ?
C58 N14 1.167(6) . ?
